data_3500094
loop_
_publ_author_name
'Thierry Maris'

_publ_section_references
;
Dolomanov, O.V., Bourhis, L.J., Gildea, R.J, Howard, J.A.K. & Puschmann, H.
 (2009), J. Appl. Cryst. 42, 339-341.

Sheldrick, G.M. (2015). Acta Cryst. C71, 3-8.

Sheldrick, G.M. (2015). Acta Cryst. A71, 3-8.
;
_publ_section_title
;
 2,3,4-trimethoxybenzaldehyde
;
_journal_name_full 'Personal communication to COD'
_journal_year 2020
_chemical_formula_moiety 'C10 H12 O4'
_chemical_formula_sum 'C10 H12 O4'
_chemical_formula_weight 196.20
_chemical_name_common 2,3,4-trimethoxybenzaldehyde
_chemical_name_systematic 'Benzaldehyde, 2,3,4-trimethoxy-'
_space_group_crystal_system monoclinic
_space_group_IT_number 14
_space_group_name_Hall '-P 2ybc'
_space_group_name_H-M_alt 'P 1 21/c 1'
_atom_sites_solution_hydrogens difmap
_atom_sites_solution_primary direct
_audit_creation_date 2015-03-13
_audit_creation_method
;
Olex2 1.2
(compiled 2015.01.26 svn.r3150 for OlexSys, GUI svn.r4998)
;
_cell_angle_alpha 90
_cell_angle_beta 109.926(2)
_cell_angle_gamma 90
_cell_formula_units_Z 4
_cell_length_a 12.1064(6)
_cell_length_b 7.0963(3)
_cell_length_c 11.6561(5)
_cell_measurement_reflns_used 9923
_cell_measurement_temperature 100
_cell_measurement_theta_max 60.599
_cell_measurement_theta_min 3.380
_cell_volume 941.43(7)
_computing_cell_refinement
;
SAINT (2013) V8.34A; Integration Software for Single Crystal Data.
Bruker AXS Inc., Madison, WI 53719-1173.
;
_computing_data_collection
;
APEX 2 (2013) Bruker AXS Inc., Madison, WI 53719-1173.
;
_computing_data_reduction
;
SAINT (2013) V8.34A; Integration Software for Single Crystal Data.
Bruker AXS Inc., Madison, WI 53719-1173.
;
_computing_molecular_graphics 'Olex2 (Dolomanov et al., 2009)'
_computing_publication_material 'Olex2 (Dolomanov et al., 2009)'
_computing_structure_refinement 'XL (Sheldrick, 2008)'
_computing_structure_solution 'XT (Sheldrick, 2015)'
_diffrn_ambient_temperature 100
_diffrn_detector 'CMOS Area detector'
_diffrn_detector_area_resol_mean 10.24
_diffrn_detector_type 'Bruker Photon 100 CMOS Detector'
_diffrn_measured_fraction_theta_full 0.998
_diffrn_measured_fraction_theta_max 0.998
_diffrn_measurement_device 'k-geometry diffractometer'
_diffrn_measurement_device_type 'Bruker Venture Metaljet'
_diffrn_measurement_method '\w and \f scans'
_diffrn_radiation_collimation 'Focusing mirrors'
_diffrn_radiation_monochromator 'Helios MX Mirror Optics'
_diffrn_radiation_probe x-ray
_diffrn_radiation_type GaK\a
_diffrn_radiation_wavelength 1.34139
_diffrn_reflns_av_R_equivalents 0.0274
_diffrn_reflns_av_unetI/netI 0.0154
_diffrn_reflns_Laue_measured_fraction_full 0.998
_diffrn_reflns_Laue_measured_fraction_max 0.998
_diffrn_reflns_limit_h_max 15
_diffrn_reflns_limit_h_min -15
_diffrn_reflns_limit_k_max 9
_diffrn_reflns_limit_k_min -8
_diffrn_reflns_limit_l_max 15
_diffrn_reflns_limit_l_min -15
_diffrn_reflns_number 18756
_diffrn_reflns_point_group_measured_fraction_full 0.998
_diffrn_reflns_point_group_measured_fraction_max 0.998
_diffrn_reflns_theta_full 53.594
_diffrn_reflns_theta_max 60.615
_diffrn_reflns_theta_min 3.378
_diffrn_source 'Metal Jet'
_diffrn_source_target Ga
_diffrn_source_type 'Gallium Liquid Metal Jet Source'
_exptl_absorpt_coefficient_mu 0.578
_exptl_absorpt_correction_T_max 0.7519
_exptl_absorpt_correction_T_min 0.7007
_exptl_absorpt_correction_type multi-scan
_exptl_absorpt_process_details
;
SADABS-2014/5 (Bruker,2014/5) was used for absorption correction.
wR2(int) was 0.0799 before and 0.0407 after correction.
The Ratio of minimum to maximum transmission is 0.9319.
The \l/2 correction factor is 0.00150.
;
_exptl_crystal_colour colorless
_exptl_crystal_colour_lustre clear
_exptl_crystal_colour_modifier light
_exptl_crystal_density_diffrn 1.384
_exptl_crystal_description block
_exptl_crystal_F_000 416
_exptl_crystal_size_max 0.15
_exptl_crystal_size_mid 0.14
_exptl_crystal_size_min 0.14
_exptl_special_details
;
X-ray crystallographic data for I were collected from a single crystal
sample, which was mounted on a loop fiber. Data were collected using
a Bruker Venture diffractometer equipped with a Photon 100 CMOS Detector,
a Helios MX optics and a Kappa goniometer. The crystal-to-detector distance 
was 4.0 cm, and the data collection was carried out in 1024 x 1024 pixel mode.
;
_geom_special_details
;
 All esds (except the esd in the dihedral angle between two l.s. planes)
 are estimated using the full covariance matrix.  The cell esds are taken
 into account individually in the estimation of esds in distances, angles
 and torsion angles; correlations between esds in cell parameters are only
 used when they are defined by crystal symmetry.  An approximate (isotropic)
 treatment of cell esds is used for estimating esds involving l.s. planes.
;
_refine_diff_density_max 0.346
_refine_diff_density_min -0.168
_refine_diff_density_rms 0.041
_refine_ls_extinction_coef .
_refine_ls_extinction_method none
_refine_ls_goodness_of_fit_ref 1.044
_refine_ls_hydrogen_treatment refall
_refine_ls_matrix_type full
_refine_ls_number_parameters 175
_refine_ls_number_reflns 2157
_refine_ls_number_restraints 0
_refine_ls_restrained_S_all 1.044
_refine_ls_R_factor_all 0.0342
_refine_ls_R_factor_gt 0.0323
_refine_ls_shift/su_max 0.000
_refine_ls_shift/su_mean 0.000
_refine_ls_structure_factor_coef Fsqd
_refine_ls_weighting_details 'w=1/[\s^2^(Fo^2^)+(0.0541P)^2^+0.2586P] where P=(Fo^2^+2Fc^2^)/3'
_refine_ls_weighting_scheme calc
_refine_ls_wR_factor_gt 0.0904
_refine_ls_wR_factor_ref 0.0920
_reflns_Friedel_coverage 0.000
_reflns_Friedel_fraction_full .
_reflns_Friedel_fraction_max .
_reflns_number_gt 2012
_reflns_number_total 2157
_reflns_special_details
;
 Reflections were merged by SHELXL according to the crystal
 class for the calculation of statistics and refinement.
 
 _reflns_Friedel_fraction is defined as the number of unique
 Friedel pairs measured divided by the number that would be
 possible theoretically, ignoring centric projections and
 systematic absences.
;
_reflns_threshold_expression 'I > 2\s(I)'
_cod_data_source_file 3meotest.cif
_cod_data_source_block 3meotest
_cod_database_code 3500094

loop_
_space_group_symop_id
_space_group_symop_operation_xyz
1 'x, y, z'
2 '-x, y+1/2, -z+1/2'
3 '-x, -y, -z'
4 'x, -y-1/2, z-1/2'

loop_
_atom_site_label
_atom_site_type_symbol
_atom_site_fract_x
_atom_site_fract_y
_atom_site_fract_z
_atom_site_U_iso_or_equiv
_atom_site_adp_type
_atom_site_occupancy
_atom_site_site_symmetry_order
_atom_site_calc_flag
_atom_site_refinement_flags_posn
_atom_site_refinement_flags_adp
_atom_site_refinement_flags_occupancy
_atom_site_disorder_assembly
_atom_site_disorder_group
O1 O 0.53881(6) 0.20208(11) 0.64037(6) 0.02660(19) Uani 1 1 d . . . . .
O2 O 0.29400(6) 0.60424(10) 0.57408(6) 0.02064(17) Uani 1 1 d . . . . .
O3 O 0.11937(5) 0.65551(9) 0.34424(6) 0.01833(17) Uani 1 1 d . . . . .
O4 O 0.11114(6) 0.42272(9) 0.15965(6) 0.01888(17) Uani 1 1 d . . . . .
C1 C 0.46887(8) 0.33182(14) 0.61500(8) 0.0200(2) Uani 1 1 d . . . . .
C2 C 0.37497(8) 0.35249(13) 0.49541(8) 0.0169(2) Uani 1 1 d . . . . .
C3 C 0.29158(8) 0.49851(12) 0.47512(8) 0.01602(19) Uani 1 1 d . . . . .
C4 C 0.20499(7) 0.52063(12) 0.36091(8) 0.01561(19) Uani 1 1 d . . . . .
C5 C 0.20080(8) 0.39402(12) 0.26651(8) 0.01570(19) Uani 1 1 d . . . . .
C6 C 0.28327(8) 0.24873(13) 0.28611(8) 0.01736(19) Uani 1 1 d . . . . .
C7 C 0.36896(8) 0.22922(13) 0.40004(8) 0.0177(2) Uani 1 1 d . . . . .
C8 C 0.29981(9) 0.80557(13) 0.56382(9) 0.0215(2) Uani 1 1 d . . . . .
C9 C 0.12812(9) 0.81015(13) 0.26744(9) 0.0215(2) Uani 1 1 d . . . . .
C10 C 0.09858(9) 0.29102(15) 0.06272(9) 0.0232(2) Uani 1 1 d . . . . .
H1 H 0.4760(11) 0.4329(19) 0.6758(12) 0.024(3) Uiso 1 1 d . . . . .
H6 H 0.2810(10) 0.1603(18) 0.2228(11) 0.021(3) Uiso 1 1 d . . . . .
H7 H 0.4243(11) 0.1292(19) 0.4132(11) 0.021(3) Uiso 1 1 d . . . . .
H10A H 0.1674(11) 0.2957(18) 0.0367(12) 0.024(3) Uiso 1 1 d . . . . .
H8A H 0.3456(12) 0.838(2) 0.5159(13) 0.034(4) Uiso 1 1 d . . . . .
H10B H 0.0295(12) 0.3340(19) -0.0020(13) 0.029(3) Uiso 1 1 d . . . . .
H10C H 0.0870(11) 0.163(2) 0.0870(12) 0.027(3) Uiso 1 1 d . . . . .
H9A H 0.2071(13) 0.861(2) 0.2963(13) 0.031(3) Uiso 1 1 d . . . . .
H9B H 0.1109(12) 0.770(2) 0.1833(14) 0.038(4) Uiso 1 1 d . . . . .
H8B H 0.3325(12) 0.8515(19) 0.6468(12) 0.027(3) Uiso 1 1 d . . . . .
H8C H 0.2221(12) 0.858(2) 0.5255(12) 0.028(3) Uiso 1 1 d . . . . .
H9C H 0.0745(14) 0.902(2) 0.2730(14) 0.041(4) Uiso 1 1 d . . . . .

loop_
_atom_site_aniso_label
_atom_site_aniso_U_11
_atom_site_aniso_U_22
_atom_site_aniso_U_33
_atom_site_aniso_U_23
_atom_site_aniso_U_13
_atom_site_aniso_U_12
O1 0.0275(4) 0.0282(4) 0.0213(4) 0.0031(3) 0.0046(3) 0.0091(3)
O2 0.0306(4) 0.0167(3) 0.0160(3) -0.0012(2) 0.0096(3) 0.0022(3)
O3 0.0181(3) 0.0157(3) 0.0225(3) 0.0014(2) 0.0086(3) 0.0030(2)
O4 0.0183(3) 0.0188(3) 0.0170(3) -0.0023(2) 0.0027(2) 0.0014(2)
C1 0.0219(4) 0.0205(5) 0.0178(4) 0.0018(3) 0.0073(4) 0.0004(3)
C2 0.0185(4) 0.0154(4) 0.0175(4) 0.0019(3) 0.0071(3) -0.0003(3)
C3 0.0199(4) 0.0140(4) 0.0163(4) -0.0004(3) 0.0089(3) -0.0017(3)
C4 0.0164(4) 0.0128(4) 0.0194(4) 0.0011(3) 0.0084(3) 0.0001(3)
C5 0.0157(4) 0.0154(4) 0.0159(4) 0.0010(3) 0.0052(3) -0.0020(3)
C6 0.0203(4) 0.0146(4) 0.0181(4) -0.0016(3) 0.0078(3) -0.0006(3)
C7 0.0192(4) 0.0142(4) 0.0206(4) 0.0017(3) 0.0081(3) 0.0020(3)
C8 0.0266(5) 0.0166(5) 0.0217(5) -0.0037(3) 0.0088(4) 0.0003(4)
C9 0.0246(5) 0.0164(4) 0.0221(5) 0.0029(3) 0.0062(4) 0.0036(3)
C10 0.0241(5) 0.0222(5) 0.0193(5) -0.0051(4) 0.0022(4) 0.0011(4)

loop_
_atom_type_symbol
_atom_type_description
_atom_type_scat_dispersion_real
_atom_type_scat_dispersion_imag
_atom_type_scat_source
C C 0.0140 0.0070 'International Tables Vol C Tables 4.2.6.8 and 6.1.1.4'
H H 0.0000 0.0000 'International Tables Vol C Tables 4.2.6.8 and 6.1.1.4'
O O 0.0390 0.0250 'International Tables Vol C Tables 4.2.6.8 and 6.1.1.4'

loop_
_geom_angle_atom_site_label_1
_geom_angle_atom_site_label_2
_geom_angle_atom_site_label_3
_geom_angle
_geom_angle_site_symmetry_1
_geom_angle_site_symmetry_3
C3 O2 C8 117.56(7) . .
C4 O3 C9 113.95(7) . .
C5 O4 C10 117.47(7) . .
O1 C1 C2 123.57(9) . .
O1 C1 H1 119.3(7) . .
C2 C1 H1 117.0(7) . .
C3 C2 C1 120.59(8) . .
C7 C2 C1 120.26(8) . .
C7 C2 C3 119.13(8) . .
O2 C3 C2 116.97(8) . .
O2 C3 C4 122.43(8) . .
C4 C3 C2 120.36(8) . .
O3 C4 C3 119.90(8) . .
O3 C4 C5 120.60(8) . .
C3 C4 C5 119.30(8) . .
O4 C5 C4 115.16(8) . .
O4 C5 C6 124.22(8) . .
C6 C5 C4 120.60(8) . .
C5 C6 H6 121.5(7) . .
C7 C6 C5 119.32(8) . .
C7 C6 H6 119.1(7) . .
C2 C7 H7 119.7(7) . .
C6 C7 C2 121.27(8) . .
C6 C7 H7 119.0(7) . .
O2 C8 H8A 110.4(9) . .
O2 C8 H8B 105.5(8) . .
O2 C8 H8C 110.5(8) . .
H8A C8 H8B 112.8(12) . .
H8A C8 H8C 108.0(12) . .
H8B C8 H8C 109.6(11) . .
O3 C9 H9A 109.8(8) . .
O3 C9 H9B 111.4(9) . .
O3 C9 H9C 106.8(9) . .
H9A C9 H9B 107.9(12) . .
H9A C9 H9C 109.9(13) . .
H9B C9 H9C 111.1(13) . .
O4 C10 H10A 110.4(8) . .
O4 C10 H10B 103.9(8) . .
O4 C10 H10C 111.5(8) . .
H10A C10 H10B 110.5(11) . .
H10A C10 H10C 110.0(11) . .
H10B C10 H10C 110.5(11) . .

loop_
_geom_bond_atom_site_label_1
_geom_bond_atom_site_label_2
_geom_bond_distance
_geom_bond_site_symmetry_2
O1 C1 1.2171(12) .
O2 C3 1.3679(11) .
O2 C8 1.4374(12) .
O3 C4 1.3751(10) .
O3 C9 1.4427(11) .
O4 C5 1.3600(11) .
O4 C10 1.4338(11) .
C1 C2 1.4754(13) .
C1 H1 0.991(13) .
C2 C3 1.4093(12) .
C2 C7 1.3969(13) .
C3 C4 1.3945(12) .
C4 C5 1.4081(12) .
C5 C6 1.3988(13) .
C6 C7 1.3855(13) .
C6 H6 0.962(13) .
C7 H7 0.952(13) .
C8 H8A 0.941(15) .
C8 H8B 0.969(14) .
C8 H8C 0.967(14) .
C9 H9A 0.967(14) .
C9 H9B 0.974(15) .
C9 H9C 0.940(16) .
C10 H10A 0.979(13) .
C10 H10B 0.965(14) .
C10 H10C 0.977(14) .

loop_
_geom_torsion_atom_site_label_1
_geom_torsion_atom_site_label_2
_geom_torsion_atom_site_label_3
_geom_torsion_atom_site_label_4
_geom_torsion
_geom_torsion_site_symmetry_1
_geom_torsion_site_symmetry_2
_geom_torsion_site_symmetry_3
_geom_torsion_site_symmetry_4
O1 C1 C2 C3 175.28(9) . . . .
O1 C1 C2 C7 -5.89(14) . . . .
O2 C3 C4 O3 1.42(13) . . . .
O2 C3 C4 C5 -173.43(8) . . . .
O3 C4 C5 O4 3.09(12) . . . .
O3 C4 C5 C6 -175.60(8) . . . .
O4 C5 C6 C7 -178.01(8) . . . .
C1 C2 C3 O2 -7.24(12) . . . .
C1 C2 C3 C4 178.20(8) . . . .
C1 C2 C7 C6 -178.42(8) . . . .
C2 C3 C4 O3 175.68(7) . . . .
C2 C3 C4 C5 0.82(13) . . . .
C3 C2 C7 C6 0.43(13) . . . .
C3 C4 C5 O4 177.91(7) . . . .
C3 C4 C5 C6 -0.78(13) . . . .
C4 C5 C6 C7 0.56(13) . . . .
C5 C6 C7 C2 -0.38(14) . . . .
C7 C2 C3 O2 173.91(8) . . . .
C7 C2 C3 C4 -0.65(13) . . . .
C8 O2 C3 C2 127.63(9) . . . .
C8 O2 C3 C4 -57.94(12) . . . .
C9 O3 C4 C3 111.11(9) . . . .
C9 O3 C4 C5 -74.10(10) . . . .
C10 O4 C5 C4 -176.38(8) . . . .
C10 O4 C5 C6 2.26(13) . . . .

_cod_database_fobs_code 3500094
